data_4507196
loop_
_publ_author_name
'Bhattacharya, Suman'
'Saha, Binoy K.'

_publ_section_title
;
 Polymorphism through Desolvation of the Solvates of a van der Waals Host
;
_journal_issue 2
_journal_name_full 'Crystal Growth &amp; Design'
_journal_page_first 606
_journal_paper_doi 10.1021/cg301269d
_journal_volume 13
_journal_year 2013
_chemical_formula_moiety 'C33 H36 O3, C5 H5 N'
_chemical_formula_sum 'C38 H41 N O3'
_chemical_formula_weight 559.72
_chemical_name_common 1H-PYD
_chemical_name_systematic
;
2,4,6-Triethyl-1,3,5-trisphenoxymethylbenzene , pyridine
;
_space_group_crystal_system monoclinic
_space_group_IT_number 14
_space_group_name_Hall '-P 2yn'
_space_group_name_H-M_alt 'P 1 21/n 1'
_symmetry_space_group_name_Hall '-P 2yn'
_symmetry_space_group_name_H-M 'P 1 21/n 1'
_atom_sites_solution_hydrogens geom
_atom_sites_solution_primary direct
_atom_sites_solution_secondary difmap
_audit_creation_date 2012-05-04
_audit_creation_method
;
  Olex2 1.1
  (compiled 2011.11.01 svn.r2039, GUI svn.r3906)
;
_cell_angle_alpha 90.00
_cell_angle_beta 93.771(2)
_cell_angle_gamma 90.00
_cell_formula_units_Z 4
_cell_length_a 14.0157(3)
_cell_length_b 13.5113(3)
_cell_length_c 16.6427(4)
_cell_measurement_reflns_used 5250
_cell_measurement_temperature 150(2)
_cell_measurement_theta_max 29.2771
_cell_measurement_theta_min 2.7637
_cell_volume 3144.81(12)
_computing_cell_refinement
;
CrysAlisPro, Oxford Diffraction Ltd.,
Version 1.171.34.44 (release 25-10-2010 CrysAlis171 .NET)
(compiled Oct 25 2010,18:11:34)
;
_computing_data_collection
;
CrysAlisPro, Oxford Diffraction Ltd.,
Version 1.171.34.44 (release 25-10-2010 CrysAlis171 .NET)
(compiled Oct 25 2010,18:11:34)
;
_computing_data_reduction
;
CrysAlisPro, Oxford Diffraction Ltd.,
Version 1.171.34.44 (release 25-10-2010 CrysAlis171 .NET)
(compiled Oct 25 2010,18:11:34)
;
_computing_molecular_graphics
;
O. V. Dolomanov, L. J. Bourhis, R. J. Gildea, J. A. K. Howard and H. Puschmann,
OLEX2: a complete structure solution, refinement and analysis program.
J. Appl. Cryst. (2009). 42, 339-341.
;
_computing_publication_material
;
O. V. Dolomanov, L. J. Bourhis, R. J. Gildea, J. A. K. Howard and H. Puschmann,
OLEX2: a complete structure solution, refinement and analysis program.
J. Appl. Cryst. (2009). 42, 339-341.
;
_computing_structure_refinement
;
SHELXL, G.M. Sheldrick, Acta Cryst.
2008). A64, 112-122
;
_computing_structure_solution 'SHELXS-97 (Sheldrick, 1990)'
_diffrn_ambient_temperature 150(2)
_diffrn_detector_area_resol_mean 15.9821
_diffrn_measured_fraction_theta_full 0.999
_diffrn_measured_fraction_theta_max 0.999
_diffrn_measurement_details
;
  1 omega   39.00   78.00   1.0000   50.0000
omega____ theta____ kappa____ phi______ frames
    -       19.0585  179.0000  -60.0000 39

  2 omega  -27.00   70.00   1.0000   50.0000
omega____ theta____ kappa____ phi______ frames
    -       19.0585    0.0000 -150.0000 97

  3 omega    1.00   83.00   1.0000   50.0000
omega____ theta____ kappa____ phi______ frames
    -       19.0585   37.0000   90.0000 82

  4 omega  -47.00   10.00   1.0000   50.0000
omega____ theta____ kappa____ phi______ frames
    -      -17.3397   77.0000   60.0000 57
;
_diffrn_measurement_device_type 'Xcalibur, Eos'
_diffrn_measurement_method '\w scans'
_diffrn_orient_matrix_UB_11 0.0457485000
_diffrn_orient_matrix_UB_12 -0.0207496000
_diffrn_orient_matrix_UB_13 0.0100413000
_diffrn_orient_matrix_UB_21 -0.0193131000
_diffrn_orient_matrix_UB_22 -0.0279819000
_diffrn_orient_matrix_UB_23 0.0311060000
_diffrn_orient_matrix_UB_31 -0.0103457000
_diffrn_orient_matrix_UB_32 -0.0392824000
_diffrn_orient_matrix_UB_33 -0.0274762000
_diffrn_radiation_monochromator graphite
_diffrn_radiation_type 'Mo K\a'
_diffrn_radiation_wavelength 0.7107
_diffrn_reflns_av_R_equivalents 0.0353
_diffrn_reflns_av_unetI/netI 0.0515
_diffrn_reflns_limit_h_max 16
_diffrn_reflns_limit_h_min -16
_diffrn_reflns_limit_k_max 16
_diffrn_reflns_limit_k_min -16
_diffrn_reflns_limit_l_max 13
_diffrn_reflns_limit_l_min -19
_diffrn_reflns_number 14962
_diffrn_reflns_theta_full 25.00
_diffrn_reflns_theta_max 25.00
_diffrn_reflns_theta_min 2.88
_diffrn_source 'Enhance (Mo) X-ray Source'
_exptl_absorpt_coefficient_mu 0.074
_exptl_absorpt_correction_T_max 0.990
_exptl_absorpt_correction_T_min 0.970
_exptl_absorpt_correction_type multi-scan
_exptl_absorpt_process_details
;
CrysAlisPro, Oxford Diffraction Ltd.,
Version 1.171.34.44 (release 25-10-2010 CrysAlis171 .NET)
(compiled Oct 25 2010,18:11:34)
Empirical absorption correction using spherical harmonics,
 implemented in SCALE3 ABSPACK scaling algorithm.
;
_exptl_crystal_colour colourless
_exptl_crystal_density_diffrn 1.182
_exptl_crystal_density_method 'not measured'
_exptl_crystal_description plate
_exptl_crystal_F_000 1200
_exptl_crystal_size_max 0.42
_exptl_crystal_size_mid 0.38
_exptl_crystal_size_min 0.14
_refine_diff_density_max 0.170
_refine_diff_density_min -0.193
_refine_diff_density_rms 0.038
_refine_ls_extinction_method none
_refine_ls_goodness_of_fit_ref 1.008
_refine_ls_hydrogen_treatment constr
_refine_ls_matrix_type full
_refine_ls_number_parameters 382
_refine_ls_number_reflns 5539
_refine_ls_number_restraints 0
_refine_ls_restrained_S_all 1.008
_refine_ls_R_factor_all 0.0726
_refine_ls_R_factor_gt 0.0439
_refine_ls_shift/su_max 0.002
_refine_ls_shift/su_mean 0.000
_refine_ls_structure_factor_coef Fsqd
_refine_ls_weighting_details 'calc w=1/[\s^2^(Fo^2^)+(0.0423P)^2^+0.2539P] where P=(Fo^2^+2Fc^2^)/3'
_refine_ls_weighting_scheme calc
_refine_ls_wR_factor_gt 0.0894
_refine_ls_wR_factor_ref 0.1028
_reflns_number_gt 3932
_reflns_number_total 5539
_reflns_threshold_expression >2sigma(I)
_cod_data_source_file cg301269d_si_001.cif
_cod_data_source_block 1H-PYD
_cod_original_cell_volume 3144.82(13)
_cod_database_code 4507196

loop_
_space_group_symop_id
_space_group_symop_operation_xyz
1 'x, y, z'
2 '-x+1/2, y+1/2, -z+1/2'
3 '-x, -y, -z'
4 'x-1/2, -y-1/2, z-1/2'

loop_
_atom_site_label
_atom_site_type_symbol
_atom_site_fract_x
_atom_site_fract_y
_atom_site_fract_z
_atom_site_U_iso_or_equiv
_atom_site_adp_type
_atom_site_occupancy
_atom_site_symmetry_multiplicity
_atom_site_calc_flag
_atom_site_refinement_flags
O3 O 0.83189(8) 0.58117(7) 0.34271(6) 0.0271(3) Uani 1 1 d .
O1 O 1.20498(7) 0.33083(8) 0.39432(6) 0.0298(3) Uani 1 1 d .
O2 O 0.78692(8) 0.18398(8) 0.48113(7) 0.0319(3) Uani 1 1 d .
C4 C 1.03689(11) 0.33771(11) 0.38311(9) 0.0215(4) Uani 1 1 d .
C26 C 0.92159(11) 0.46005(11) 0.42108(9) 0.0194(4) Uani 1 1 d .
C3 C 0.99993(11) 0.43474(11) 0.37714(9) 0.0204(4) Uani 1 1 d .
C15 C 0.91763(11) 0.29370(11) 0.47580(9) 0.0215(4) Uani 1 1 d .
C12 C 0.99706(11) 0.26752(11) 0.43299(9) 0.0217(4) Uani 1 1 d .
C23 C 0.87916(11) 0.38994(11) 0.46968(9) 0.0201(4) Uani 1 1 d .
C27 C 0.88519(11) 0.56515(11) 0.41842(9) 0.0231(4) Uani 1 1 d .
H27A H 0.8437 0.5767 0.4634 0.028 Uiso 1 1 calc R
H27B H 0.9396 0.6119 0.4241 0.028 Uiso 1 1 calc R
C28 C 0.80351(11) 0.67688(11) 0.32533(10) 0.0250(4) Uani 1 1 d .
C5 C 1.12379(11) 0.31183(12) 0.33868(10) 0.0266(4) Uani 1 1 d .
H5A H 1.1220 0.2413 0.3224 0.032 Uiso 1 1 calc R
H5B H 1.1268 0.3533 0.2899 0.032 Uiso 1 1 calc R
C2 C 1.04349(12) 0.50944(12) 0.32242(10) 0.0282(4) Uani 1 1 d .
H2A H 1.1133 0.4981 0.3233 0.034 Uiso 1 1 calc R
H2B H 1.0331 0.5768 0.3436 0.034 Uiso 1 1 calc R
C6 C 1.29495(11) 0.31641(11) 0.36870(10) 0.0254(4) Uani 1 1 d .
C13 C 1.03901(12) 0.16327(11) 0.43989(10) 0.0298(4) Uani 1 1 d .
H13A H 1.0402 0.1416 0.4968 0.036 Uiso 1 1 calc R
H13B H 1.1058 0.1647 0.4239 0.036 Uiso 1 1 calc R
C24 C 0.79092(11) 0.41708(12) 0.51318(10) 0.0266(4) Uani 1 1 d .
H24A H 0.8012 0.4823 0.5395 0.032 Uiso 1 1 calc R
H24B H 0.7818 0.3675 0.5558 0.032 Uiso 1 1 calc R
C16 C 0.87109(11) 0.21787(11) 0.52665(10) 0.0272(4) Uani 1 1 d .
H16A H 0.9153 0.1619 0.5389 0.033 Uiso 1 1 calc R
H16B H 0.8538 0.2478 0.5780 0.033 Uiso 1 1 calc R
C17 C 0.74145(12) 0.10236(11) 0.50918(11) 0.0286(4) Uani 1 1 d .
C25 C 0.70065(11) 0.42166(13) 0.45693(11) 0.0361(5) Uani 1 1 d .
H25A H 0.6467 0.4434 0.4872 0.054 Uiso 1 1 calc R
H25B H 0.6871 0.3559 0.4341 0.054 Uiso 1 1 calc R
H25C H 0.7101 0.4687 0.4133 0.054 Uiso 1 1 calc R
C1 C 1.00165(13) 0.50403(13) 0.23544(10) 0.0366(5) Uani 1 1 d .
H1A H 0.9333 0.5199 0.2336 0.055 Uiso 1 1 calc R
H1B H 1.0102 0.4371 0.2145 0.055 Uiso 1 1 calc R
H1C H 1.0346 0.5516 0.2025 0.055 Uiso 1 1 calc R
C7 C 1.31503(12) 0.28807(12) 0.29161(11) 0.0311(4) Uani 1 1 d .
H7 H 1.2649 0.2777 0.2512 0.037 Uiso 1 1 calc R
C9 C 1.48384(13) 0.28950(13) 0.33189(12) 0.0396(5) Uani 1 1 d .
H9 H 1.5483 0.2802 0.3192 0.047 Uiso 1 1 calc R
C33 C 0.81608(13) 0.75485(12) 0.37861(11) 0.0365(5) Uani 1 1 d .
H33 H 0.8448 0.7445 0.4313 0.044 Uiso 1 1 calc R
C29 C 0.75909(12) 0.69161(13) 0.24934(10) 0.0325(4) Uani 1 1 d .
H29 H 0.7497 0.6376 0.2132 0.039 Uiso 1 1 calc R
N1 N 0.35332(12) 0.70045(12) 0.35790(10) 0.0469(4) Uani 1 1 d .
C11 C 1.36884(12) 0.33183(12) 0.42692(11) 0.0310(4) Uani 1 1 d .
H11 H 1.3550 0.3520 0.4796 0.037 Uiso 1 1 calc R
C8 C 1.41011(13) 0.27499(13) 0.27441(12) 0.0388(5) Uani 1 1 d .
H8 H 1.4244 0.2556 0.2217 0.047 Uiso 1 1 calc R
C10 C 1.46234(13) 0.31794(12) 0.40845(12) 0.0376(5) Uani 1 1 d .
H10 H 1.5126 0.3280 0.4488 0.045 Uiso 1 1 calc R
C22 C 0.76650(13) 0.05577(12) 0.58163(12) 0.0376(5) Uani 1 1 d .
H22 H 0.8172 0.0807 0.6167 0.045 Uiso 1 1 calc R
C30 C 0.72875(13) 0.78485(14) 0.22660(12) 0.0438(5) Uani 1 1 d .
H30 H 0.6975 0.7948 0.1748 0.053 Uiso 1 1 calc R
C19 C 0.61726(15) -0.01597(15) 0.48134(14) 0.0512(6) Uani 1 1 d .
H19 H 0.5658 -0.0404 0.4470 0.061 Uiso 1 1 calc R
C37 C 0.52107(16) 0.72549(17) 0.36952(13) 0.0543(6) Uani 1 1 d .
H37 H 0.5729 0.7694 0.3819 0.065 Uiso 1 1 calc R
C18 C 0.66613(13) 0.06706(13) 0.45928(12) 0.0391(5) Uani 1 1 d .
H18 H 0.6483 0.0999 0.4101 0.047 Uiso 1 1 calc R
C20 C 0.64209(16) -0.06410(14) 0.55262(15) 0.0555(6) Uani 1 1 d .
H20 H 0.6083 -0.1216 0.5673 0.067 Uiso 1 1 calc R
C38 C 0.42905(15) 0.75653(15) 0.37444(12) 0.0448(5) Uani 1 1 d .
H38 H 0.4189 0.8228 0.3908 0.054 Uiso 1 1 calc R
C21 C 0.71607(15) -0.02816(14) 0.60211(14) 0.0504(6) Uani 1 1 d .
H21 H 0.7332 -0.0612 0.6513 0.061 Uiso 1 1 calc R
C14 C 0.98194(14) 0.08838(12) 0.38728(12) 0.0438(5) Uani 1 1 d .
H14A H 0.9168 0.0836 0.4050 0.066 Uiso 1 1 calc R
H14B H 1.0129 0.0234 0.3921 0.066 Uiso 1 1 calc R
H14C H 0.9795 0.1101 0.3310 0.066 Uiso 1 1 calc R
C32 C 0.78609(14) 0.84869(13) 0.35400(14) 0.0500(6) Uani 1 1 d .
H32 H 0.7953 0.9030 0.3899 0.060 Uiso 1 1 calc R
C31 C 0.74326(14) 0.86405(14) 0.27820(14) 0.0518(6) Uani 1 1 d .
H31 H 0.7239 0.9287 0.2616 0.062 Uiso 1 1 calc R
C34 C 0.37031(17) 0.60864(17) 0.33563(12) 0.0561(6) Uani 1 1 d .
H34 H 0.3170 0.5668 0.3228 0.067 Uiso 1 1 calc R
C35 C 0.4604(2) 0.56963(16) 0.32980(13) 0.0659(7) Uani 1 1 d .
H35 H 0.4688 0.5026 0.3146 0.079 Uiso 1 1 calc R
C36 C 0.53753(17) 0.63056(19) 0.34665(14) 0.0629(7) Uani 1 1 d .
H36 H 0.6009 0.6071 0.3425 0.076 Uiso 1 1 calc R

loop_
_atom_site_aniso_label
_atom_site_aniso_U_11
_atom_site_aniso_U_22
_atom_site_aniso_U_33
_atom_site_aniso_U_23
_atom_site_aniso_U_13
_atom_site_aniso_U_12
O3 0.0327(7) 0.0236(6) 0.0234(6) -0.0005(5) -0.0109(5) 0.0036(5)
O1 0.0193(6) 0.0428(7) 0.0272(7) -0.0071(6) -0.0001(5) 0.0021(5)
O2 0.0311(7) 0.0297(6) 0.0340(7) 0.0077(6) -0.0031(6) -0.0120(5)
C4 0.0181(9) 0.0258(8) 0.0197(9) -0.0043(7) -0.0040(7) -0.0009(7)
C26 0.0183(8) 0.0219(8) 0.0170(8) -0.0035(7) -0.0062(7) -0.0015(7)
C3 0.0199(9) 0.0232(8) 0.0172(9) -0.0011(7) -0.0055(7) -0.0047(7)
C15 0.0210(9) 0.0241(8) 0.0184(8) 0.0008(7) -0.0057(7) -0.0031(7)
C12 0.0206(9) 0.0225(8) 0.0210(9) -0.0024(7) -0.0059(7) 0.0002(7)
C23 0.0179(8) 0.0254(8) 0.0163(8) -0.0033(7) -0.0049(7) -0.0027(7)
C27 0.0241(9) 0.0236(8) 0.0206(9) -0.0001(7) -0.0059(7) -0.0003(7)
C28 0.0220(9) 0.0233(8) 0.0294(10) 0.0038(8) 0.0002(8) 0.0031(7)
C5 0.0233(9) 0.0318(9) 0.0242(9) -0.0039(8) -0.0023(8) -0.0003(7)
C2 0.0304(10) 0.0273(9) 0.0272(10) 0.0003(8) 0.0042(8) -0.0044(7)
C6 0.0218(9) 0.0219(8) 0.0329(10) 0.0002(8) 0.0044(8) 0.0018(7)
C13 0.0296(10) 0.0253(9) 0.0342(10) 0.0003(8) -0.0002(8) 0.0039(7)
C24 0.0243(9) 0.0280(9) 0.0278(10) -0.0004(8) 0.0039(8) -0.0021(7)
C16 0.0259(10) 0.0283(9) 0.0268(10) 0.0035(8) -0.0038(8) -0.0024(7)
C17 0.0302(10) 0.0203(8) 0.0367(11) -0.0002(8) 0.0138(8) -0.0022(7)
C25 0.0205(9) 0.0425(10) 0.0453(12) -0.0049(9) 0.0030(9) 0.0006(8)
C1 0.0413(11) 0.0420(10) 0.0270(10) 0.0079(9) 0.0067(9) 0.0007(9)
C7 0.0254(10) 0.0342(9) 0.0338(10) -0.0024(9) 0.0029(8) 0.0034(8)
C9 0.0227(10) 0.0397(10) 0.0571(14) 0.0022(10) 0.0096(10) 0.0025(8)
C33 0.0419(12) 0.0289(9) 0.0371(11) -0.0016(9) -0.0106(9) 0.0059(8)
C29 0.0311(10) 0.0402(10) 0.0256(10) 0.0036(9) -0.0033(8) 0.0044(8)
N1 0.0422(10) 0.0551(11) 0.0440(10) 0.0125(9) 0.0085(8) -0.0006(9)
C11 0.0273(10) 0.0321(9) 0.0332(10) -0.0017(8) -0.0005(8) -0.0042(8)
C8 0.0359(11) 0.0425(11) 0.0390(11) -0.0043(9) 0.0101(9) 0.0040(9)
C10 0.0244(10) 0.0367(10) 0.0508(13) 0.0024(10) -0.0038(9) -0.0044(8)
C22 0.0337(11) 0.0292(9) 0.0513(13) 0.0100(9) 0.0132(9) 0.0006(8)
C30 0.0372(12) 0.0513(12) 0.0415(12) 0.0182(11) -0.0064(10) 0.0073(10)
C19 0.0511(14) 0.0454(12) 0.0596(15) -0.0165(12) 0.0225(11) -0.0225(10)
C37 0.0418(13) 0.0712(15) 0.0494(14) 0.0109(12) -0.0003(11) -0.0054(12)
C18 0.0404(12) 0.0387(10) 0.0394(11) -0.0080(9) 0.0112(10) -0.0132(9)
C20 0.0585(15) 0.0280(10) 0.0841(18) -0.0036(12) 0.0363(13) -0.0148(10)
C38 0.0517(14) 0.0463(11) 0.0374(12) 0.0102(10) 0.0101(10) 0.0007(11)
C21 0.0527(14) 0.0351(11) 0.0664(15) 0.0202(11) 0.0258(12) 0.0039(10)
C14 0.0505(13) 0.0279(9) 0.0524(13) -0.0087(10) -0.0010(10) 0.0040(9)
C32 0.0538(14) 0.0285(10) 0.0650(15) -0.0034(10) -0.0146(12) 0.0092(9)
C31 0.0467(13) 0.0356(11) 0.0715(16) 0.0187(12) -0.0088(12) 0.0106(9)
C34 0.0673(17) 0.0565(14) 0.0466(14) 0.0027(11) 0.0208(12) -0.0222(12)
C35 0.107(2) 0.0394(12) 0.0568(15) 0.0153(11) 0.0435(15) 0.0133(14)
C36 0.0515(15) 0.0798(17) 0.0599(16) 0.0293(14) 0.0220(12) 0.0249(14)

loop_
_atom_type_symbol
_atom_type_description
_atom_type_scat_dispersion_real
_atom_type_scat_dispersion_imag
_atom_type_scat_source
C C 0.0033 0.0016 'International Tables Vol C Tables 4.2.6.8 and 6.1.1.4'
H H 0.0000 0.0000 'International Tables Vol C Tables 4.2.6.8 and 6.1.1.4'
N N 0.0061 0.0033 'International Tables Vol C Tables 4.2.6.8 and 6.1.1.4'
O O 0.0106 0.0060 'International Tables Vol C Tables 4.2.6.8 and 6.1.1.4'

loop_
_geom_angle_atom_site_label_1
_geom_angle_atom_site_label_2
_geom_angle_atom_site_label_3
_geom_angle
C28 O3 C27 116.82(11)
C6 O1 C5 118.55(12)
C17 O2 C16 117.48(12)
C3 C4 C5 119.08(14)
C12 C4 C3 120.81(14)
C12 C4 C5 120.02(13)
C3 C26 C23 120.83(13)
C3 C26 C27 119.32(14)
C23 C26 C27 119.81(14)
C4 C3 C2 120.06(14)
C26 C3 C4 119.14(14)
C26 C3 C2 120.79(13)
C12 C15 C23 120.51(14)
C12 C15 C16 120.05(13)
C23 C15 C16 119.41(14)
C4 C12 C15 119.33(13)
C4 C12 C13 120.16(14)
C15 C12 C13 120.51(14)
C26 C23 C15 119.35(14)
C26 C23 C24 120.08(13)
C15 C23 C24 120.55(14)
O3 C27 C26 108.81(12)
O3 C27 H27A 109.9
O3 C27 H27B 109.9
C26 C27 H27A 109.9
C26 C27 H27B 109.9
H27A C27 H27B 108.3
O3 C28 C33 123.94(14)
O3 C28 C29 115.61(14)
C33 C28 C29 120.45(15)
O1 C5 C4 105.82(12)
O1 C5 H5A 110.6
O1 C5 H5B 110.6
C4 C5 H5A 110.6
C4 C5 H5B 110.6
H5A C5 H5B 108.7
C3 C2 H2A 108.9
C3 C2 H2B 108.9
C3 C2 C1 113.15(13)
H2A C2 H2B 107.8
C1 C2 H2A 108.9
C1 C2 H2B 108.9
O1 C6 C7 125.04(14)
O1 C6 C11 114.91(15)
C7 C6 C11 120.05(16)
C12 C13 H13A 109.1
C12 C13 H13B 109.1
C12 C13 C14 112.51(13)
H13A C13 H13B 107.8
C14 C13 H13A 109.1
C14 C13 H13B 109.1
C23 C24 H24A 109.1
C23 C24 H24B 109.1
C23 C24 C25 112.71(14)
H24A C24 H24B 107.8
C25 C24 H24A 109.1
C25 C24 H24B 109.1
O2 C16 C15 106.99(12)
O2 C16 H16A 110.3
O2 C16 H16B 110.3
C15 C16 H16A 110.3
C15 C16 H16B 110.3
H16A C16 H16B 108.6
O2 C17 C22 124.41(15)
O2 C17 C18 115.22(15)
C18 C17 C22 120.37(16)
C24 C25 H25A 109.5
C24 C25 H25B 109.5
C24 C25 H25C 109.5
H25A C25 H25B 109.5
H25A C25 H25C 109.5
H25B C25 H25C 109.5
C2 C1 H1A 109.5
C2 C1 H1B 109.5
C2 C1 H1C 109.5
H1A C1 H1B 109.5
H1A C1 H1C 109.5
H1B C1 H1C 109.5
C6 C7 H7 120.6
C6 C7 C8 118.74(16)
C8 C7 H7 120.6
C8 C9 H9 120.6
C8 C9 C10 118.76(18)
C10 C9 H9 120.6
C28 C33 H33 120.5
C28 C33 C32 118.93(17)
C32 C33 H33 120.5
C28 C29 H29 120.2
C30 C29 C28 119.65(17)
C30 C29 H29 120.2
C38 N1 C34 116.16(18)
C6 C11 H11 120.0
C10 C11 C6 120.07(17)
C10 C11 H11 120.0
C7 C8 H8 119.2
C9 C8 C7 121.63(18)
C9 C8 H8 119.2
C9 C10 H10 119.6
C11 C10 C9 120.75(17)
C11 C10 H10 119.6
C17 C22 H22 120.6
C17 C22 C21 118.70(18)
C21 C22 H22 120.6
C29 C30 H30 119.7
C29 C30 C31 120.63(17)
C31 C30 H30 119.7
C18 C19 H19 119.6
C18 C19 C20 120.8(2)
C20 C19 H19 119.6
C38 C37 H37 120.5
C36 C37 H37 120.5
C36 C37 C38 119.0(2)
C17 C18 H18 120.2
C19 C18 C17 119.59(19)
C19 C18 H18 120.2
C19 C20 H20 120.4
C21 C20 C19 119.27(19)
C21 C20 H20 120.4
N1 C38 C37 124.2(2)
N1 C38 H38 117.9
C37 C38 H38 117.9
C22 C21 H21 119.4
C20 C21 C22 121.2(2)
C20 C21 H21 119.4
C13 C14 H14A 109.5
C13 C14 H14B 109.5
C13 C14 H14C 109.5
H14A C14 H14B 109.5
H14A C14 H14C 109.5
H14B C14 H14C 109.5
C33 C32 H32 119.6
C31 C32 C33 120.87(18)
C31 C32 H32 119.6
C30 C31 H31 120.3
C32 C31 C30 119.43(17)
C32 C31 H31 120.3
N1 C34 H34 117.9
N1 C34 C35 124.2(2)
C35 C34 H34 117.9
C34 C35 H35 121.0
C36 C35 C34 118.0(2)
C36 C35 H35 121.0
C37 C36 C35 118.4(2)
C37 C36 H36 120.8
C35 C36 H36 120.8

loop_
_geom_bond_atom_site_label_1
_geom_bond_atom_site_label_2
_geom_bond_distance
O3 C27 1.4383(17)
O3 C28 1.3780(17)
O1 C5 1.4422(17)
O1 C6 1.3713(18)
O2 C16 1.4344(18)
O2 C17 1.3710(18)
C4 C3 1.411(2)
C4 C12 1.400(2)
C4 C5 1.507(2)
C26 C3 1.401(2)
C26 C23 1.403(2)
C26 C27 1.509(2)
C3 C2 1.515(2)
C15 C12 1.406(2)
C15 C23 1.409(2)
C15 C16 1.505(2)
C12 C13 1.528(2)
C23 C24 1.519(2)
C27 H27A 0.9900
C27 H27B 0.9900
C28 C33 1.381(2)
C28 C29 1.387(2)
C5 H5A 0.9900
C5 H5B 0.9900
C2 H2A 0.9900
C2 H2B 0.9900
C2 C1 1.527(2)
C6 C7 1.385(2)
C6 C11 1.387(2)
C13 H13A 0.9900
C13 H13B 0.9900
C13 C14 1.529(2)
C24 H24A 0.9900
C24 H24B 0.9900
C24 C25 1.525(2)
C16 H16A 0.9900
C16 H16B 0.9900
C17 C22 1.385(2)
C17 C18 1.384(2)
C25 H25A 0.9800
C25 H25B 0.9800
C25 H25C 0.9800
C1 H1A 0.9800
C1 H1B 0.9800
C1 H1C 0.9800
C7 H7 0.9500
C7 C8 1.392(2)
C9 H9 0.9500
C9 C8 1.375(2)
C9 C10 1.383(3)
C33 H33 0.9500
C33 C32 1.389(2)
C29 H29 0.9500
C29 C30 1.375(2)
N1 C38 1.318(2)
N1 C34 1.321(3)
C11 H11 0.9500
C11 C10 1.378(2)
C8 H8 0.9500
C10 H10 0.9500
C22 H22 0.9500
C22 C21 1.391(2)
C30 H30 0.9500
C30 C31 1.379(3)
C19 H19 0.9500
C19 C18 1.377(2)
C19 C20 1.377(3)
C37 H37 0.9500
C37 C38 1.364(3)
C37 C36 1.362(3)
C18 H18 0.9500
C20 H20 0.9500
C20 C21 1.370(3)
C38 H38 0.9500
C21 H21 0.9500
C14 H14A 0.9800
C14 H14B 0.9800
C14 H14C 0.9800
C32 H32 0.9500
C32 C31 1.377(3)
C31 H31 0.9500
C34 H34 0.9500
C34 C35 1.377(3)
C35 H35 0.9500
C35 C36 1.374(3)
C36 H36 0.9500

loop_
_geom_torsion_atom_site_label_1
_geom_torsion_atom_site_label_2
_geom_torsion_atom_site_label_3
_geom_torsion_atom_site_label_4
_geom_torsion
O3 C28 C33 C32 178.88(16)
O3 C28 C29 C30 -179.71(16)
O1 C6 C7 C8 -179.20(15)
O1 C6 C11 C10 178.93(14)
O2 C17 C22 C21 -178.32(16)
O2 C17 C18 C19 178.59(16)
C4 C3 C2 C1 85.79(18)
C4 C12 C13 C14 -99.39(18)
C26 C3 C2 C1 -92.90(17)
C26 C23 C24 C25 74.84(18)
C3 C4 C12 C15 1.7(2)
C3 C4 C12 C13 -178.95(13)
C3 C4 C5 O1 91.22(15)
C3 C26 C23 C15 1.7(2)
C3 C26 C23 C24 -176.58(13)
C3 C26 C27 O3 76.07(16)
C15 C12 C13 C14 79.91(19)
C15 C23 C24 C25 -103.38(16)
C12 C4 C3 C26 -0.9(2)
C12 C4 C3 C2 -179.56(13)
C12 C4 C5 O1 -85.32(16)
C12 C15 C23 C26 -0.7(2)
C12 C15 C23 C24 177.49(13)
C12 C15 C16 O2 -100.92(16)
C23 C26 C3 C4 -0.9(2)
C23 C26 C3 C2 177.83(13)
C23 C26 C27 O3 -106.33(15)
C23 C15 C12 C4 -0.9(2)
C23 C15 C12 C13 179.76(13)
C23 C15 C16 O2 77.20(17)
C27 O3 C28 C33 -5.8(2)
C27 O3 C28 C29 174.98(14)
C27 C26 C3 C4 176.71(13)
C27 C26 C3 C2 -4.6(2)
C27 C26 C23 C15 -175.91(13)
C27 C26 C23 C24 5.9(2)
C28 O3 C27 C26 -171.92(13)
C28 C33 C32 C31 0.9(3)
C28 C29 C30 C31 0.9(3)
C5 O1 C6 C7 2.5(2)
C5 O1 C6 C11 -177.11(13)
C5 C4 C3 C26 -177.36(13)
C5 C4 C3 C2 3.9(2)
C5 C4 C12 C15 178.22(13)
C5 C4 C12 C13 -2.5(2)
C6 O1 C5 C4 -177.99(12)
C6 C7 C8 C9 0.0(3)
C6 C11 C10 C9 0.6(3)
C16 O2 C17 C22 5.7(2)
C16 O2 C17 C18 -174.14(15)
C16 C15 C12 C4 177.16(13)
C16 C15 C12 C13 -2.1(2)
C16 C15 C23 C26 -178.86(13)
C16 C15 C23 C24 -0.6(2)
C17 O2 C16 C15 169.01(13)
C17 C22 C21 C20 -0.8(3)
C7 C6 C11 C10 -0.7(2)
C33 C28 C29 C30 1.0(3)
C33 C32 C31 C30 1.0(3)
C29 C28 C33 C32 -1.9(3)
C29 C30 C31 C32 -1.9(3)
N1 C34 C35 C36 -1.4(3)
C11 C6 C7 C8 0.4(2)
C8 C9 C10 C11 -0.2(3)
C10 C9 C8 C7 -0.1(3)
C22 C17 C18 C19 -1.2(3)
C19 C20 C21 C22 -0.1(3)
C18 C17 C22 C21 1.5(3)
C18 C19 C20 C21 0.4(3)
C20 C19 C18 C17 0.3(3)
C38 N1 C34 C35 0.6(3)
C38 C37 C36 C35 -0.3(3)
C34 N1 C38 C37 0.3(3)
C34 C35 C36 C37 1.1(3)
C36 C37 C38 N1 -0.4(3)
